data_1577387
loop_
_publ_author_name
'Duy Tuan Doan'
'Thi Linh Giang Hoang'
'Thi Thom Nguyen'
'Thierry Maris'
'Phuong Nguyen-Triv'

_publ_section_title
;
 Functional organic ligands tailored by carboxylic acid and
 diaminotriazinyl for metal-organic framework preparations
;
_journal_name_full 'J Mol. Struct'
_journal_page_first 144349
_journal_paper_doi 10.1016/j.molstruc.2025.144349
_journal_volume 1352
_journal_year 2026
_chemical_formula_moiety 'C11 H11 N5 O4, 2(Cl O4)'
_chemical_formula_sum 'C11 H11 Cl2 N5 O12'
_chemical_formula_weight 476.15
_chemical_name_systematic
;
2,4-diamino-6-(3,5-dicarboxyphenyl)-1,3,5-triazine-1,3-diium diperchlorate
;
_space_group_crystal_system orthorhombic
_space_group_IT_number 52
_space_group_name_Hall '-P 2a 2bc'
_space_group_name_H-M_alt 'P n n a'
_atom_sites_solution_hydrogens difmap
_atom_sites_solution_primary dual
_audit_creation_date 2022-10-17
_audit_creation_method
;
Olex2 1.5
(compiled 2022.04.07 svn.rca3783a0 for OlexSys, GUI svn.r6498)
;
_cell_angle_alpha 90
_cell_angle_beta 90
_cell_angle_gamma 90
_cell_formula_units_Z 4
_cell_length_a 21.6216(7)
_cell_length_b 11.8804(4)
_cell_length_c 6.6638(2)
_cell_measurement_reflns_used 2252
_cell_measurement_temperature 293
_cell_measurement_theta_max 71.0160
_cell_measurement_theta_min 5.5300
_cell_volume 1711.75(10)
_computing_cell_refinement 'CrysAlisPro 1.171.41.113a (Rigaku OD, 2021)'
_computing_data_collection 'CrysAlisPro 1.171.41.113a (Rigaku OD, 2021)'
_computing_data_reduction 'CrysAlisPro 1.171.41.113a (Rigaku OD, 2021)'
_computing_molecular_graphics 'Olex2 1.5 (Dolomanov et al., 2009)'
_computing_publication_material 'Olex2 1.5 (Dolomanov et al., 2009)'
_computing_structure_refinement 'XL  (Sheldrick, 2008)'
_computing_structure_solution 'SHELXT 2018/2 (Sheldrick, 2018)'
_diffrn_ambient_temperature 293(2)
_diffrn_detector_area_resol_mean 8.0715
_diffrn_detector_type EosS2
_diffrn_measured_fraction_theta_full 0.997
_diffrn_measured_fraction_theta_max 0.974
_diffrn_measurement_details
;
List of Runs (angles in degrees, time in seconds):

  # Type    Start    End  Width  t~exp~   \w     \q     \k     \f   Frames
--------------------------------------------------------------------------
  1  \w    -75.00 -32.00   1.00    5.00    --  -36.60 119.00 115.00   43
  2  \w    -30.00  51.00   1.00    5.00    --   36.60 -20.00-128.00   81
  3  \w     93.00 172.00   1.00   20.00    --  107.46  20.00  38.00   79
  4  \w    105.00 158.00   1.00   20.00    --  107.46 108.00-146.00   53
  5  \w     58.00 102.00   1.00   20.00    --  107.46-119.00  30.00   44
  6  \w    -58.00 -20.00   1.00    5.00    --  -36.60 -57.00  30.00   38
  7  \w    -50.00 -22.00   1.00    5.00    --  -36.60 -57.00 -60.00   28
  8  \w     18.00  44.00   1.00    5.00    --   36.60  62.00   4.81   26
  9  \w     29.00  54.00   1.00    5.00    --   36.60  57.00-120.00   25
 10  \w    104.00 157.00   1.00   20.00    --  107.46  77.00 120.00   53
 11  \w     39.00 100.00   1.00   20.00    --  107.46-111.00  90.00   61
 12  \w     37.00  82.00   1.00   20.00    --  107.46-111.00 -30.00   45
;
_diffrn_measurement_device 'four-circle diffractometer'
_diffrn_measurement_device_type 'New Gemini, Dual, Cu at home/near, EosS2'
_diffrn_measurement_method '\w scans'
_diffrn_radiation_type CuK\a
_diffrn_radiation_wavelength 1.54184
_diffrn_reflns_av_R_equivalents 0.0213
_diffrn_reflns_av_unetI/netI 0.0228
_diffrn_reflns_Laue_measured_fraction_full 0.997
_diffrn_reflns_Laue_measured_fraction_max 0.974
_diffrn_reflns_limit_h_max 26
_diffrn_reflns_limit_h_min -26
_diffrn_reflns_limit_k_max 14
_diffrn_reflns_limit_k_min -14
_diffrn_reflns_limit_l_max 7
_diffrn_reflns_limit_l_min -5
_diffrn_reflns_number 4231
_diffrn_reflns_point_group_measured_fraction_full 0.997
_diffrn_reflns_point_group_measured_fraction_max 0.974
_diffrn_reflns_theta_full 67.684
_diffrn_reflns_theta_max 71.511
_diffrn_reflns_theta_min 4.089
_exptl_absorpt_coefficient_mu 4.204
_exptl_absorpt_correction_T_max 1.00000
_exptl_absorpt_correction_T_min 0.60092
_exptl_absorpt_correction_type multi-scan
_exptl_absorpt_process_details
;
CrysAlisPro 1.171.41.113a (Rigaku Oxford Diffraction, 2021)
Empirical absorption correction using spherical harmonics,
implemented in SCALE3 ABSPACK scaling algorithm.
;
_exptl_crystal_colour 'clear light white'
_exptl_crystal_colour_lustre clear
_exptl_crystal_colour_modifier light
_exptl_crystal_colour_primary white
_exptl_crystal_density_diffrn 1.848
_exptl_crystal_description prism
_exptl_crystal_F_000 968
_exptl_crystal_size_max 0.07
_exptl_crystal_size_mid 0.06
_exptl_crystal_size_min 0.05
_refine_diff_density_max 0.382
_refine_diff_density_min -0.360
_refine_diff_density_rms 0.067
_refine_ls_extinction_coef .
_refine_ls_extinction_method none
_refine_ls_goodness_of_fit_ref 1.156
_refine_ls_hydrogen_treatment refall
_refine_ls_matrix_type full
_refine_ls_number_parameters 203
_refine_ls_number_reflns 1638
_refine_ls_number_restraints 63
_refine_ls_restrained_S_all 1.133
_refine_ls_R_factor_all 0.0554
_refine_ls_R_factor_gt 0.0521
_refine_ls_shift/su_max 0.000
_refine_ls_shift/su_mean 0.000
_refine_ls_structure_factor_coef Fsqd
_refine_ls_weighting_details 'w=1/[\s^2^(Fo^2^)+(0.0714P)^2^+1.5872P] where P=(Fo^2^+2Fc^2^)/3'
_refine_ls_weighting_scheme calc
_refine_ls_wR_factor_gt 0.1407
_refine_ls_wR_factor_ref 0.1434
_reflns_Friedel_coverage 0.000
_reflns_Friedel_fraction_full .
_reflns_Friedel_fraction_max .
_reflns_number_gt 1515
_reflns_number_total 1638
_reflns_threshold_expression 'I > 2\s(I)'
_cod_data_source_file 5-TD-05.cif
_cod_data_source_block td_05
_cod_database_code 1577387

loop_
_space_group_symop_id
_space_group_symop_operation_xyz
1 'x, y, z'
2 '-x+1/2, -y, z'
3 '-x+1/2, y+1/2, -z+1/2'
4 'x, -y+1/2, -z+1/2'
5 '-x, -y, -z'
6 'x-1/2, y, -z'
7 'x-1/2, -y-1/2, z-1/2'
8 '-x, y-1/2, z-1/2'

loop_
_atom_site_label
_atom_site_type_symbol
_atom_site_fract_x
_atom_site_fract_y
_atom_site_fract_z
_atom_site_U_iso_or_equiv
_atom_site_adp_type
_atom_site_occupancy
_atom_site_site_symmetry_order
_atom_site_calc_flag
_atom_site_refinement_flags_posn
_atom_site_refinement_flags_adp
_atom_site_refinement_flags_occupancy
_atom_site_disorder_assembly
_atom_site_disorder_group
C1 C 0.73290(11) 0.1990(2) 0.9011(4) 0.0311(6) Uani 1 1 d . . . . .
O1 O 0.47400(8) 0.40094(18) 0.2903(3) 0.0358(5) Uani 1 1 d . U . . .
H1 H 0.451(2) 0.436(4) 0.201(7) 0.067(12) Uiso 1 1 d . . . . .
C2 C 0.64058(14) 0.250000 0.750000 0.0243(7) Uani 1 2 d S T P . .
N2 N 0.76373(13) 0.250000 0.750000 0.0306(7) Uani 1 2 d DS T P . .
H2 H 0.8023(19) 0.250000 0.750000 0.037(12) Uiso 1 2 d DS . P . .
C3 C 0.57242(14) 0.250000 0.750000 0.0238(7) Uani 1 2 d S T P . .
N3 N 0.67033(9) 0.1977(2) 0.8982(3) 0.0292(5) Uani 1 1 d D . . . .
H3 H 0.654(3) 0.157(4) 0.985(7) 0.034(16) Uiso 0.5 1 d D . P . .
C4 C 0.54051(11) 0.2993(2) 0.5918(4) 0.0248(5) Uani 1 1 d . . . . .
H4 H 0.5614(15) 0.334(3) 0.488(5) 0.034(8) Uiso 1 1 d . . . . .
C5 C 0.47608(11) 0.2991(2) 0.5929(4) 0.0252(5) Uani 1 1 d D U . . .
N5 N 0.76244(10) 0.1520(2) 1.0472(4) 0.0366(6) Uani 1 1 d . . . . .
H5A H 0.7431(14) 0.127(2) 1.142(5) 0.023(7) Uiso 1 1 d . . . . .
H5B H 0.8015(19) 0.146(3) 1.043(5) 0.047(10) Uiso 1 1 d . . . . .
C6 C 0.44420(14) 0.250000 0.750000 0.0232(7) Uani 1 2 d S T P A .
H6 H 0.4013(17) 0.250000 0.750000 0.017(9) Uiso 1 2 d S . P . .
C7A C 0.4403(8) 0.3671(9) 0.441(2) 0.0222(17) Uani 0.469(16) 1 d D U P A 1
O1A O 0.3855(2) 0.3732(9) 0.4422(10) 0.0313(18) Uani 0.469(16) 1 d . U P A 1
C7B C 0.4398(7) 0.3360(10) 0.4132(17) 0.0222(17) Uani 0.531(16) 1 d D U P A 2
O1B O 0.38432(18) 0.3176(8) 0.3899(9) 0.0320(16) Uani 0.531(16) 1 d . U P A 2
O5 O 0.59339(13) 0.0189(2) 0.5104(4) 0.0622(8) Uani 1 1 d . . . . .
O6 O 0.66928(9) -0.1137(2) 0.4228(3) 0.0517(6) Uani 1 1 d . . . . .
Cl1 Cl 0.64126(6) 0.01051(10) 0.3768(2) 0.0261(5) Uani 0.509(3) 1 d . . P B 1
O3 O 0.6849(2) 0.0997(4) 0.4093(8) 0.0405(11) Uani 0.509(3) 1 d . . P B 1
O4 O 0.62423(18) 0.0137(3) 0.1658(6) 0.0364(9) Uani 0.509(3) 1 d . . P B 1
Cl1A Cl 0.66446(7) -0.01672(11) 0.4854(3) 0.0321(5) Uani 0.491(3) 1 d . . P B 2
O3A O 0.6838(3) 0.0533(5) 0.3204(10) 0.0531(14) Uani 0.491(3) 1 d . . P B 2
O5A O 0.7014(2) 0.0051(4) 0.6568(7) 0.0547(14) Uani 0.491(3) 1 d . . P B 2

loop_
_atom_site_aniso_label
_atom_site_aniso_U_11
_atom_site_aniso_U_22
_atom_site_aniso_U_33
_atom_site_aniso_U_23
_atom_site_aniso_U_13
_atom_site_aniso_U_12
C1 0.0175(11) 0.0470(15) 0.0287(13) -0.0056(12) 0.0004(9) -0.0036(10)
O1 0.0238(8) 0.0484(11) 0.0350(11) 0.0173(9) -0.0012(8) 0.0031(8)
C2 0.0173(15) 0.0328(17) 0.0229(16) -0.0020(14) 0.000 0.000
N2 0.0138(13) 0.0503(19) 0.0278(15) -0.0033(14) 0.000 0.000
C3 0.0172(15) 0.0267(16) 0.0273(17) -0.0048(14) 0.000 0.000
N3 0.0161(10) 0.0446(13) 0.0268(11) 0.0029(10) 0.0013(8) -0.0038(8)
C4 0.0192(11) 0.0284(12) 0.0267(12) 0.0008(10) 0.0027(9) -0.0010(9)
C5 0.0191(11) 0.0265(11) 0.0301(13) 0.0002(10) -0.0005(9) 0.0025(9)
N5 0.0160(10) 0.0629(16) 0.0310(13) 0.0047(11) -0.0004(9) -0.0021(10)
C6 0.0140(14) 0.0251(15) 0.0303(18) -0.0026(14) 0.000 0.000
C7A 0.0220(13) 0.017(5) 0.027(3) -0.005(3) 0.001(2) 0.006(4)
O1A 0.0200(19) 0.040(4) 0.034(3) 0.005(3) -0.0012(17) 0.008(2)
C7B 0.0220(13) 0.017(5) 0.027(3) -0.005(3) 0.001(2) 0.006(4)
O1B 0.0177(17) 0.041(4) 0.037(3) 0.004(2) -0.0042(15) -0.0005(18)
O5 0.0652(16) 0.0564(15) 0.0650(16) -0.0002(13) 0.0406(14) -0.0098(12)
O6 0.0295(10) 0.0867(18) 0.0390(12) -0.0119(12) 0.0000(9) -0.0056(11)
Cl1 0.0240(7) 0.0212(6) 0.0332(9) -0.0007(5) 0.0047(6) -0.0025(4)
O3 0.047(2) 0.033(2) 0.042(3) -0.008(2) 0.009(2) -0.0137(19)
O4 0.036(2) 0.037(2) 0.036(2) 0.0035(16) -0.0001(17) -0.0033(15)
Cl1A 0.0313(8) 0.0312(7) 0.0337(10) -0.0019(6) 0.0141(7) -0.0050(5)
O3A 0.055(3) 0.043(3) 0.062(4) 0.012(3) 0.038(3) -0.004(2)
O5A 0.061(3) 0.058(3) 0.045(3) -0.025(2) 0.011(2) -0.022(2)

loop_
_atom_type_symbol
_atom_type_description
_atom_type_scat_dispersion_real
_atom_type_scat_dispersion_imag
_atom_type_scat_source
C C 0.0181 0.0091 'International Tables Vol C Tables 4.2.6.8 and 6.1.1.4'
H H 0.0000 0.0000 'International Tables Vol C Tables 4.2.6.8 and 6.1.1.4'
Cl Cl 0.3639 0.7018 'International Tables Vol C Tables 4.2.6.8 and 6.1.1.4'
N N 0.0311 0.0180 'International Tables Vol C Tables 4.2.6.8 and 6.1.1.4'
O O 0.0492 0.0322 'International Tables Vol C Tables 4.2.6.8 and 6.1.1.4'

loop_
_geom_angle_atom_site_label_1
_geom_angle_atom_site_label_2
_geom_angle_atom_site_label_3
_geom_angle
_geom_angle_site_symmetry_1
_geom_angle_site_symmetry_3
N2 C1 N3 119.2(2) . .
N5 C1 N2 120.8(2) . .
N5 C1 N3 120.0(2) . .
C7A O1 H1 110(3) . .
C7B O1 H1 111(3) . .
N3 C2 C3 118.88(15) 4_556 .
N3 C2 C3 118.87(15) . .
N3 C2 N3 122.3(3) . 4_556
C1 N2 C1 120.9(3) 4_556 .
C1 N2 H2 119.55(15) 4_556 .
C1 N2 H2 119.56(15) . .
C4 C3 C2 119.78(15) . .
C4 C3 C2 119.77(15) 4_556 .
C4 C3 C4 120.5(3) 4_556 .
C1 N3 H3 116(4) . .
C2 N3 C1 119.2(2) . .
C2 N3 H3 125(4) . .
C3 C4 H4 121(2) . .
C3 C4 C5 119.5(2) . .
C5 C4 H4 119(2) . .
C4 C5 C7A 120.6(7) . .
C4 C5 C7B 121.3(6) . .
C6 C5 C4 120.2(2) . .
C6 C5 C7A 118.6(7) . .
C6 C5 C7B 117.9(6) . .
C1 N5 H5A 119(2) . .
C1 N5 H5B 120(2) . .
H5A N5 H5B 120(3) . .
C5 C6 C5 120.2(3) . 4_556
C5 C6 H6 119.90(15) 4_556 .
C5 C6 H6 119.90(15) . .
O1 C7A C5 113.3(11) . .
O1A C7A O1 122.8(9) . .
O1A C7A C5 122.7(13) . .
O1 C7B C5 111.4(9) . .
O1B C7B O1 124.2(7) . .
O1B C7B C5 124.1(11) . .
O5 Cl1 O6 103.04(16) . .
O5 Cl1 O3 110.2(3) . .
O5 Cl1 O4 115.8(2) . .
O3 Cl1 O6 113.4(2) . .
O3 Cl1 O4 107.0(3) . .
O4 Cl1 O6 107.51(19) . .
O6 Cl1A O5 111.34(16) . .
O6 Cl1A O3A 104.9(3) . .
O6 Cl1A O5A 113.4(3) . .
O3A Cl1A O5 101.8(3) . .
O5A Cl1A O5 114.1(2) . .
O5A Cl1A O3A 110.3(4) . .

loop_
_geom_bond_atom_site_label_1
_geom_bond_atom_site_label_2
_geom_bond_distance
_geom_bond_site_symmetry_2
C1 N2 1.351(3) .
C1 N3 1.353(3) .
C1 N5 1.291(4) .
O1 H1 0.88(5) .
O1 C7A 1.305(18) .
O1 C7B 1.347(15) .
C2 C3 1.474(4) .
C2 N3 1.332(3) 4_556
C2 N3 1.332(3) .
N2 H2 0.83(4) .
C3 C4 1.389(3) 4_556
C3 C4 1.389(3) .
N3 H3 0.84(4) .
C4 H4 0.93(3) .
C4 C5 1.393(3) .
C5 C6 1.383(3) .
C5 C7A 1.507(10) .
C5 C7B 1.498(9) .
N5 H5A 0.81(3) .
N5 H5B 0.85(4) .
C6 H6 0.93(4) .
C7A O1A 1.188(17) .
C7B O1B 1.228(14) .
O5 Cl1 1.369(3) .
O5 Cl1A 1.603(3) .
O6 Cl1 1.624(3) .
O6 Cl1A 1.229(3) .
Cl1 O3 1.435(4) .
Cl1 O4 1.454(4) .
Cl1A O3A 1.441(5) .
Cl1A O5A 1.417(5) .

loop_
_geom_hbond_atom_site_label_D
_geom_hbond_atom_site_label_H
_geom_hbond_atom_site_label_A
_geom_hbond_distance_DH
_geom_hbond_distance_HA
_geom_hbond_distance_DA
_geom_hbond_angle_DHA
_geom_hbond_site_symmetry_A
_geom_hbond_publ_flag
O1 H1 O5 0.88(5) 1.87(5) 2.751(3) 175(4) 8_665 yes
O1 H1 Cl1A 0.88(5) 2.93(5) 3.748(2) 155(4) 8_665 yes
N2 H2 O1A 0.83(4) 2.65(3) 3.273(9) 132.8(7) 7_666 yes
N2 H2 O1A 0.83(4) 2.65(3) 3.273(9) 132.8(7) 6_656 yes
N2 H2 O1B 0.83(4) 2.16(3) 2.883(6) 145.3(7) 6_656 yes
N2 H2 O1B 0.83(4) 2.16(3) 2.883(6) 145.3(7) 7_666 yes
N3 H3 O4 0.84(4) 2.18(4) 2.992(4) 163(5) 1_556 yes
N3 H3 O3A 0.84(4) 2.64(5) 3.308(6) 139(5) 1_556 yes
N5 H5A O3 0.81(3) 2.21(3) 3.003(5) 167(3) 1_556 yes
N5 H5A O3A 0.81(3) 1.96(3) 2.754(5) 167(3) 1_556 yes
N5 H5B O1A 0.85(4) 1.95(4) 2.768(5) 162(3) 7_666 yes
N5 H5B O1B 0.85(4) 2.10(4) 2.859(6) 148(3) 7_666 yes
N5 H5B O4 0.85(4) 2.61(4) 3.241(5) 132(3) 2_656 yes

loop_
_geom_torsion_atom_site_label_1
_geom_torsion_atom_site_label_2
_geom_torsion_atom_site_label_3
_geom_torsion_atom_site_label_4
_geom_torsion
_geom_torsion_site_symmetry_1
_geom_torsion_site_symmetry_2
_geom_torsion_site_symmetry_3
_geom_torsion_site_symmetry_4
C2 C3 C4 C5 -179.94(16) . . . .
N2 C1 N3 C2 -2.2(3) . . . .
C3 C2 N3 C1 -178.87(17) . . . .
C3 C4 C5 C6 -0.1(3) . . . .
C3 C4 C5 C7A 170.5(5) . . . .
C3 C4 C5 C7B -171.1(6) . . . .
N3 C1 N2 C1 1.12(17) . . . 4_556
N3 C2 C3 C4 3.12(16) 4_556 . . .
N3 C2 C3 C4 3.12(16) . . . 4_556
N3 C2 C3 C4 -176.88(16) . . . .
N3 C2 C3 C4 -176.88(16) 4_556 . . 4_556
N3 C2 N3 C1 1.13(17) 4_556 . . .
C4 C3 C4 C5 0.06(16) 4_556 . . .
C4 C5 C6 C5 0.06(17) . . . 4_556
C4 C5 C7A O1 15.1(10) . . . .
C4 C5 C7A O1A -176.7(7) . . . .
C4 C5 C7B O1 -20.7(11) . . . .
C4 C5 C7B O1B 165.3(6) . . . .
N5 C1 N2 C1 -178.8(3) . . . 4_556
N5 C1 N3 C2 177.7(2) . . . .
C6 C5 C7A O1 -174.2(5) . . . .
C6 C5 C7A O1A -5.9(11) . . . .
C6 C5 C7B O1 168.1(6) . . . .
C6 C5 C7B O1B -5.9(10) . . . .
C7A C5 C6 C5 -170.7(5) . . . 4_556
C7B C5 C6 C5 171.3(6) . . . 4_556

_cod_database_fobs_code 1577387
